data_4124140
loop_
_publ_author_name
'Liu, Wei'
'Fang, Yang'
'Wei, George Z.'
'Teat, Simon J.'
'Xiong, Kecai'
'Hu, Zhichao'
'Lustig, William P.'
'Li, Jing'

_publ_section_title
;
 A Family of Highly Efficient CuI-Based Lighting Phosphors Prepared by a
 Systematic, Bottom-up Synthetic Approach.
;
_journal_issue 29
_journal_name_full 'Journal of the American Chemical Society'
_journal_page_first 9400
_journal_page_last 9408
_journal_paper_doi 10.1021/jacs.5b04840
_journal_volume 137
_journal_year 2015
_chemical_formula_sum 'C92 H76 Cu4 I4 N4 P4 S2'
_chemical_formula_weight 2187.32
_space_group_crystal_system monoclinic
_space_group_IT_number 15
_space_group_name_Hall '-C 2yc'
_space_group_name_H-M_alt 'C 1 2/c 1'
_symmetry_space_group_name_Hall '-C 2yc'
_symmetry_space_group_name_H-M 'C 1 2/c 1'
_atom_sites_solution_hydrogens geom
_atom_sites_solution_primary direct
_atom_sites_solution_secondary difmap
_audit_creation_method SHELXL-2014/6
_cell_angle_alpha 90
_cell_angle_beta 117.533(2)
_cell_angle_gamma 90
_cell_formula_units_Z 2
_cell_length_a 26.0237(10)
_cell_length_b 9.3012(4)
_cell_length_c 20.2799(8)
_cell_measurement_reflns_used 9849
_cell_measurement_temperature 230(2)
_cell_measurement_theta_max 34.12
_cell_measurement_theta_min 2.35
_cell_volume 4352.8(3)
_computing_cell_refinement 'Bruker SAINT v8.34a'
_computing_data_collection 'Bruker APEX 2'
_computing_data_reduction 'Bruker SAINT v8.34a'
_computing_molecular_graphics 'Bruker SHELXTL'
_computing_publication_material 'Bruker SHELXTL & local programs'
_computing_structure_refinement 'SHELXL-2014/6 (Sheldrick, 2014)'
_computing_structure_solution 'Bruker SHELXTL 2014/3 beta'
_diffrn_ambient_temperature 230(2)
_diffrn_detector_area_resol_mean 10.42
_diffrn_measured_fraction_theta_full 0.999
_diffrn_measured_fraction_theta_max 0.997
_diffrn_measurement_device_type 'Bruker D8 with PHOTON 100 detector'
_diffrn_measurement_method '\w/\q shutterless scans'
_diffrn_radiation_type synchrotron
_diffrn_radiation_wavelength 0.7085
_diffrn_reflns_av_R_equivalents 0.0394
_diffrn_reflns_av_unetI/netI 0.0317
_diffrn_reflns_laue_measured_fraction_full 0.999
_diffrn_reflns_laue_measured_fraction_max 0.997
_diffrn_reflns_limit_h_max 40
_diffrn_reflns_limit_h_min -40
_diffrn_reflns_limit_k_max 14
_diffrn_reflns_limit_k_min -14
_diffrn_reflns_limit_l_max 31
_diffrn_reflns_limit_l_min -31
_diffrn_reflns_number 42176
_diffrn_reflns_point_group_measured_fraction_full 0.999
_diffrn_reflns_point_group_measured_fraction_max 0.997
_diffrn_reflns_theta_full 25.157
_diffrn_reflns_theta_max 33.242
_diffrn_reflns_theta_min 2.258
_diffrn_source 'Advanced Light Source station 11.3.1'
_exptl_absorpt_coefficient_mu 2.511
_exptl_absorpt_correction_T_max 0.787
_exptl_absorpt_correction_T_min 0.641
_exptl_absorpt_correction_type multi-scan
_exptl_absorpt_process_details 'SADABS 2014/4 Bruker AXS Madison WI USA'
_exptl_crystal_colour yellow
_exptl_crystal_density_diffrn 1.669
_exptl_crystal_description block
_exptl_crystal_F_000 2152
_exptl_crystal_size_max 0.250
_exptl_crystal_size_mid 0.200
_exptl_crystal_size_min 0.100
_refine_diff_density_max 0.392
_refine_diff_density_min -1.011
_refine_diff_density_rms 0.123
_refine_ls_extinction_method none
_refine_ls_goodness_of_fit_ref 1.057
_refine_ls_hydrogen_treatment constr
_refine_ls_matrix_type full
_refine_ls_number_parameters 249
_refine_ls_number_reflns 8442
_refine_ls_number_restraints 0
_refine_ls_restrained_S_all 1.057
_refine_ls_R_factor_all 0.0503
_refine_ls_R_factor_gt 0.0333
_refine_ls_shift/su_max 0.003
_refine_ls_shift/su_mean 0.000
_refine_ls_structure_factor_coef Fsqd
_refine_ls_weighting_details 'w=1/[\s^2^(Fo^2^)+(0.0346P)^2^+2.1292P] where P=(Fo^2^+2Fc^2^)/3'
_refine_ls_weighting_scheme calc
_refine_ls_wR_factor_gt 0.0713
_refine_ls_wR_factor_ref 0.0775
_reflns_Friedel_coverage 0.000
_reflns_number_gt 6614
_reflns_number_total 8442
_reflns_threshold_expression 'I > 2\s(I)'
_cod_data_source_file ja5b04840_si_008.cif
_cod_data_source_block yf1_99a
_cod_depositor_comments
;
The following automatic conversions were performed:

'_atom_sites_solution_primary' value 'Direct' changed to 'direct'
according to
/usr/data/users/saulius/crontab/automatic-downloads/rss-feeds/ACS/lib/dictionaries/cif_core.dic
dictionary named 'cif_core.dic' version 2.4.2 from 2011-04-26.

Automatic conversion script
Id: cif_fix_values 3271 2015-04-21 07:52:19Z andrius 

 Adding full bibliography for 4124139--4124146.cif.
;
_cod_database_code 4124140
_shelx_space_group_comment
;
The symmetry employed for this shelxl refinement is uniquely defined
by the following loop, which should always be used as a source of
symmetry information in preference to the above space-group names.
They are only intended as comments.
;
_shelx_estimated_absorpt_t_min 0.572
_shelx_estimated_absorpt_t_max 0.787
_shelxl_version_number 2014/6

loop_
_space_group_symop_operation_xyz
'x, y, z'
'-x, y, -z+1/2'
'x+1/2, y+1/2, z'
'-x+1/2, y+1/2, -z+1/2'
'-x, -y, -z'
'x, -y, z-1/2'
'-x+1/2, -y+1/2, -z'
'x+1/2, -y+1/2, z-1/2'

loop_
_atom_site_label
_atom_site_type_symbol
_atom_site_fract_x
_atom_site_fract_y
_atom_site_fract_z
_atom_site_U_iso_or_equiv
_atom_site_adp_type
_atom_site_occupancy
_atom_site_site_symmetry_order
_atom_site_calc_flag
_atom_site_refinement_flags_posn
_atom_site_refinement_flags_adp
_atom_site_refinement_flags_occupancy
I1 I 0.54350(2) -0.13785(2) 0.59462(2) 0.03116(4) Uani 1 1 d . . .
Cu1 Cu 0.55293(2) 0.11441(3) 0.53666(2) 0.03217(6) Uani 1 1 d . . .
N1 N 0.53660(7) 0.25910(18) 0.60248(9) 0.0309(3) Uani 1 1 d . . .
C1 C 0.55661(13) 0.2337(3) 0.67463(13) 0.0525(7) Uani 1 1 d . . .
H1A H 0.5781 0.1492 0.6943 0.063 Uiso 1 1 calc R U .
C2 C 0.54777(14) 0.3236(3) 0.72218(13) 0.0576(8) Uani 1 1 d . . .
H2A H 0.5634 0.3013 0.7730 0.069 Uiso 1 1 calc R U .
C3 C 0.51546(10) 0.4476(2) 0.69404(12) 0.0349(4) Uani 1 1 d . . .
S1 S 0.5000 0.56850(8) 0.7500 0.0465(2) Uani 1 2 d S T P
C4 C 0.49602(9) 0.4772(2) 0.62020(12) 0.0325(4) Uani 1 1 d . . .
H4A H 0.4754 0.5623 0.5993 0.039 Uiso 1 1 calc R U .
C5 C 0.50724(10) 0.3802(2) 0.57685(12) 0.0344(4) Uani 1 1 d . . .
H5A H 0.4932 0.4014 0.5261 0.041 Uiso 1 1 calc R U .
P1 P 0.63519(2) 0.15382(5) 0.53018(3) 0.02530(9) Uani 1 1 d . . .
C10 C 0.64473(8) 0.0631(2) 0.45712(12) 0.0297(4) Uani 1 1 d . . .
C11 C 0.59852(10) 0.0642(3) 0.38615(14) 0.0469(6) Uani 1 1 d . . .
H11A H 0.5627 0.1029 0.3782 0.056 Uiso 1 1 calc R U .
C12 C 0.60467(12) 0.0087(4) 0.32682(16) 0.0644(9) Uani 1 1 d . . .
H12A H 0.5737 0.0134 0.2784 0.077 Uiso 1 1 calc R U .
C13 C 0.65644(12) -0.0536(4) 0.33904(17) 0.0637(9) Uani 1 1 d . . .
H13A H 0.6605 -0.0927 0.2989 0.076 Uiso 1 1 calc R U .
C14 C 0.70179(11) -0.0588(3) 0.40906(16) 0.0523(7) Uani 1 1 d . . .
H14A H 0.7368 -0.1024 0.4170 0.063 Uiso 1 1 calc R U .
C15 C 0.69659(9) -0.0002(2) 0.46841(14) 0.0385(5) Uani 1 1 d . . .
H15A H 0.7281 -0.0032 0.5164 0.046 Uiso 1 1 calc R U .
C16 C 0.70339(9) 0.1188(2) 0.61353(12) 0.0333(4) Uani 1 1 d . . .
C17 C 0.70691(12) -0.0008(4) 0.65616(17) 0.0727(10) Uani 1 1 d . . .
H17A H 0.6741 -0.0586 0.6436 0.087 Uiso 1 1 calc R U .
C18 C 0.75898(14) -0.0348(5) 0.7173(2) 0.1041(17) Uani 1 1 d . . .
H18A H 0.7614 -0.1173 0.7453 0.125 Uiso 1 1 calc R U .
C19 C 0.80689(13) 0.0498(5) 0.73752(17) 0.0829(12) Uani 1 1 d . . .
H19A H 0.8419 0.0252 0.7791 0.100 Uiso 1 1 calc R U .
C20 C 0.80371(11) 0.1708(4) 0.69689(14) 0.0545(7) Uani 1 1 d . . .
H20A H 0.8362 0.2309 0.7113 0.065 Uiso 1 1 calc R U .
C21 C 0.75226(9) 0.2038(3) 0.63448(12) 0.0395(5) Uani 1 1 d . . .
H21A H 0.7505 0.2850 0.6059 0.047 Uiso 1 1 calc R U .
C22 C 0.64186(8) 0.3431(2) 0.51083(11) 0.0280(4) Uani 1 1 d . . .
C23 C 0.63685(9) 0.4443(2) 0.55802(13) 0.0378(5) Uani 1 1 d . . .
H23A H 0.6321 0.4135 0.5990 0.045 Uiso 1 1 calc R U .
C24 C 0.63872(11) 0.5899(3) 0.54517(18) 0.0547(7) Uani 1 1 d . . .
H24A H 0.6358 0.6576 0.5777 0.066 Uiso 1 1 calc R U .
C25 C 0.64488(12) 0.6356(3) 0.4846(2) 0.0615(9) Uani 1 1 d . . .
H25A H 0.6452 0.7344 0.4751 0.074 Uiso 1 1 calc R U .
C26 C 0.65051(11) 0.5365(3) 0.43786(16) 0.0521(7) Uani 1 1 d . . .
H26A H 0.6551 0.5678 0.3968 0.063 Uiso 1 1 calc R U .
C27 C 0.64941(10) 0.3911(2) 0.45119(13) 0.0369(5) Uani 1 1 d . . .
H27A H 0.6538 0.3241 0.4195 0.044 Uiso 1 1 calc R U .

loop_
_atom_site_aniso_label
_atom_site_aniso_U_11
_atom_site_aniso_U_22
_atom_site_aniso_U_33
_atom_site_aniso_U_23
_atom_site_aniso_U_13
_atom_site_aniso_U_12
I1 0.02940(7) 0.02909(7) 0.03445(7) 0.00418(5) 0.01431(5) -0.00088(5)
Cu1 0.02916(12) 0.03446(13) 0.03746(14) 0.00390(10) 0.01929(11) 0.00091(9)
N1 0.0310(8) 0.0298(8) 0.0326(9) 0.0045(6) 0.0152(7) 0.0030(6)
C1 0.0777(18) 0.0371(12) 0.0308(11) 0.0071(9) 0.0149(12) 0.0251(12)
C2 0.088(2) 0.0417(13) 0.0263(11) 0.0043(10) 0.0127(13) 0.0254(14)
C3 0.0431(11) 0.0258(9) 0.0324(10) 0.0007(8) 0.0145(9) 0.0001(8)
S1 0.0811(6) 0.0226(3) 0.0422(4) 0.000 0.0339(5) 0.000
C4 0.0343(10) 0.0274(9) 0.0372(11) 0.0106(8) 0.0179(9) 0.0057(7)
C5 0.0392(11) 0.0366(11) 0.0328(10) 0.0122(8) 0.0214(9) 0.0062(8)
P1 0.0243(2) 0.0259(2) 0.0273(2) 0.00134(17) 0.01337(19) -0.00041(17)
C10 0.0285(9) 0.0263(9) 0.0377(11) -0.0061(7) 0.0182(8) -0.0049(7)
C11 0.0333(11) 0.0632(16) 0.0425(13) -0.0190(11) 0.0161(10) -0.0014(10)
C12 0.0437(14) 0.102(2) 0.0459(15) -0.0377(16) 0.0193(12) -0.0140(15)
C13 0.0510(15) 0.086(2) 0.0673(18) -0.0484(17) 0.0388(15) -0.0245(14)
C14 0.0387(12) 0.0572(15) 0.0730(18) -0.0280(13) 0.0360(13) -0.0104(11)
C15 0.0313(10) 0.0368(11) 0.0519(13) -0.0098(9) 0.0231(10) -0.0034(8)
C16 0.0280(9) 0.0432(11) 0.0303(10) 0.0082(8) 0.0149(8) 0.0019(8)
C17 0.0372(13) 0.095(2) 0.075(2) 0.0545(18) 0.0165(14) 0.0002(14)
C18 0.0488(18) 0.147(4) 0.094(3) 0.090(3) 0.0140(18) 0.004(2)
C19 0.0393(15) 0.146(4) 0.0520(18) 0.051(2) 0.0117(13) 0.0103(18)
C20 0.0308(11) 0.089(2) 0.0386(13) 0.0029(13) 0.0117(10) -0.0042(12)
C21 0.0320(10) 0.0479(13) 0.0362(11) 0.0033(10) 0.0136(9) -0.0026(9)
C22 0.0233(8) 0.0261(9) 0.0340(10) 0.0002(7) 0.0127(8) 0.0002(6)
C23 0.0332(10) 0.0347(11) 0.0487(13) -0.0113(9) 0.0218(10) -0.0028(8)
C24 0.0416(13) 0.0328(11) 0.091(2) -0.0189(13) 0.0314(14) -0.0052(10)
C25 0.0438(14) 0.0280(11) 0.111(3) 0.0119(13) 0.0348(17) -0.0016(10)
C26 0.0454(14) 0.0414(13) 0.0718(18) 0.0218(12) 0.0289(13) 0.0003(10)
C27 0.0350(11) 0.0363(11) 0.0426(12) 0.0083(9) 0.0207(10) 0.0014(8)

loop_
_atom_type_symbol
_atom_type_description
_atom_type_scat_dispersion_real
_atom_type_scat_dispersion_imag
_atom_type_scat_source
C C 0.0031 0.0016 'XDISP Program in WinGX L.Kissel & R.H.Pratt Acta Cryst A46 170 1990'
H H 0.0000 0.0000 'XDISP Program in WinGX L.Kissel & R.H.Pratt Acta Cryst A46 170 1990'
N N 0.0061 0.0033 'XDISP Program in WinGX L.Kissel & R.H.Pratt Acta Cryst A46 170 1990'
P P 0.1023 0.0942 'XDISP Program in WinGX L.Kissel & R.H.Pratt Acta Cryst A46 170 1990'
S S 0.1242 0.1237 'XDISP Program in WinGX L.Kissel & R.H.Pratt Acta Cryst A46 170 1990'
Cu Cu 0.3289 1.2638 'XDISP Program in WinGX L.Kissel & R.H.Pratt Acta Cryst A46 170 1990'
I I -0.4441 1.8109 'XDISP Program in WinGX L.Kissel & R.H.Pratt Acta Cryst A46 170 1990'

loop_
_geom_angle_atom_site_label_1
_geom_angle_atom_site_label_2
_geom_angle_atom_site_label_3
_geom_angle
_geom_angle_site_symmetry_1
_geom_angle_site_symmetry_3
Cu1 I1 Cu1 74.255(9) . 5_656
N1 Cu1 P1 114.73(5) . .
N1 Cu1 I1 101.42(5) . .
P1 Cu1 I1 116.927(16) . .
N1 Cu1 I1 102.08(5) . 5_656
P1 Cu1 I1 114.120(17) . 5_656
I1 Cu1 I1 105.745(9) . 5_656
C5 N1 C1 116.40(19) . .
C5 N1 Cu1 123.50(14) . .
C1 N1 Cu1 120.09(14) . .
N1 C1 C2 123.9(2) . .
C1 C2 C3 119.0(2) . .
C4 C3 C2 117.7(2) . .
C4 C3 S1 119.64(16) . .
C2 C3 S1 122.63(17) . .
C3 S1 C3 101.15(14) 2_656 .
C3 C4 C5 118.98(19) . .
N1 C5 C4 123.97(19) . .
C10 P1 C16 103.33(10) . .
C10 P1 C22 102.09(9) . .
C16 P1 C22 102.84(9) . .
C10 P1 Cu1 117.83(6) . .
C16 P1 Cu1 117.61(7) . .
C22 P1 Cu1 111.04(6) . .
C11 C10 C15 119.0(2) . .
C11 C10 P1 117.59(16) . .
C15 C10 P1 123.34(17) . .
C10 C11 C12 120.4(2) . .
C13 C12 C11 119.7(3) . .
C14 C13 C12 120.3(2) . .
C13 C14 C15 120.4(2) . .
C14 C15 C10 120.1(2) . .
C17 C16 C21 118.7(2) . .
C17 C16 P1 118.44(18) . .
C21 C16 P1 122.87(16) . .
C16 C17 C18 119.8(3) . .
C19 C18 C17 121.1(3) . .
C18 C19 C20 119.8(3) . .
C19 C20 C21 119.5(3) . .
C20 C21 C16 121.1(2) . .
C27 C22 C23 118.58(19) . .
C27 C22 P1 124.29(16) . .
C23 C22 P1 117.08(16) . .
C24 C23 C22 120.7(2) . .
C25 C24 C23 119.9(3) . .
C26 C25 C24 120.0(2) . .
C25 C26 C27 120.1(3) . .
C26 C27 C22 120.7(2) . .

loop_
_geom_bond_atom_site_label_1
_geom_bond_atom_site_label_2
_geom_bond_distance
_geom_bond_site_symmetry_2
I1 Cu1 2.6858(3) .
I1 Cu1 2.6938(3) 5_656
Cu1 N1 2.0731(17) .
Cu1 P1 2.2347(5) .
Cu1 I1 2.6937(3) 5_656
N1 C5 1.325(3) .
N1 C1 1.328(3) .
C1 C2 1.374(3) .
C2 C3 1.385(3) .
C3 C4 1.369(3) .
C3 S1 1.771(2) .
S1 C3 1.771(2) 2_656
C4 C5 1.382(3) .
P1 C10 1.819(2) .
P1 C16 1.828(2) .
P1 C22 1.8291(19) .
C10 C11 1.385(3) .
C10 C15 1.391(3) .
C11 C12 1.385(3) .
C12 C13 1.380(4) .
C13 C14 1.365(4) .
C14 C15 1.384(3) .
C16 C17 1.385(3) .
C16 C21 1.387(3) .
C17 C18 1.386(4) .
C18 C19 1.367(5) .
C19 C20 1.375(5) .
C20 C21 1.386(3) .
C22 C27 1.386(3) .
C22 C23 1.391(3) .
C23 C24 1.385(3) .
C24 C25 1.378(5) .
C25 C26 1.377(4) .
C26 C27 1.382(3) .
